data_7244237
loop_
_publ_author_name
'Yamashita, Yutaro'
'Tashiro, Shohei'
'Shionoya, Mitsuhiko'

_publ_section_title
;
 Orientational isomerisation of guest molecules in equilibrium in a
 tubular host crystal formed via halogen and hydrogen bonding
;
_journal_name_full CrystEngComm
_journal_paper_doi 10.1039/D1CE01654G
_journal_year 2022
_chemical_formula_moiety 'Br, C7 H8 Br2 N, C0.5 H Cl'
_chemical_formula_sum 'C7.5 H9 Br3 Cl N'
_chemical_formula_weight 388.34
_space_group_crystal_system orthorhombic
_space_group_IT_number 56
_space_group_name_Hall '-P 2ab 2ac'
_space_group_name_H-M_alt 'P c c n'
_atom_sites_solution_hydrogens geom
_audit_creation_date 2021-11-24
_audit_creation_method
;
Olex2 1.2
(compiled May 18 2018 14:05:52 for OlexSys, GUI svn.r5506)
;
_audit_update_record
;
2021-11-26 deposited with the CCDC.	2022-01-18 downloaded from the CCDC.
;
_cell_angle_alpha 90
_cell_angle_beta 90
_cell_angle_gamma 90
_cell_formula_units_Z 8
_cell_length_a 23.3143(5)
_cell_length_b 11.3349(3)
_cell_length_c 8.8651(2)
_cell_measurement_reflns_used 4575
_cell_measurement_temperature 148
_cell_measurement_theta_max 71.4510
_cell_measurement_theta_min 3.8200
_cell_volume 2342.74(10)
_computing_cell_refinement 'CrysAlisPro 1.171.41.104a (Rigaku OD, 2021)'
_computing_data_collection 'CrysAlisPro 1.171.41.104a (Rigaku OD, 2021)'
_computing_data_reduction 'CrysAlisPro 1.171.41.104a (Rigaku OD, 2021)'
_computing_molecular_graphics 'Olex2 (Dolomanov et al., 2009)'
_computing_publication_material 'Olex2 (Dolomanov et al., 2009)'
_computing_structure_refinement 'ShelXL (Sheldrick, 2015)'
_diffrn_ambient_temperature 148
_diffrn_detector 'Hybrid Pixel Array Detector'
_diffrn_detector_area_resol_mean 5.8140
_diffrn_measured_fraction_theta_full 0.999
_diffrn_measured_fraction_theta_max 0.973
_diffrn_measurement_details
;
List of Runs (angles in degrees, time in seconds):

  # Type    Start    End  Width  t~exp~   \w     \q     \k     \f   Frames
#--------------------------------------------------------------------------
  1  \w    -86.00 -30.00   0.50    0.50    --    0.00 -38.00-150.00  112
  2  \w     37.00  88.00   0.50    0.50    --    0.00  38.00-120.00  102
  3  \w     68.00 116.00   0.50    0.50    --   95.70  61.00 -30.00   96
  4  \w    114.00 157.00   0.50    0.50    --   95.70  77.00-150.00   86
  5  \w    119.00 146.00   0.50    0.50    --   95.70  45.00  90.00   54
  6  \w    120.00 150.00   0.50    0.50    --   95.70  61.00 -30.00   60
  7  \w      6.00 115.00   0.50    0.50    --   95.70 -45.00-180.00  218
  8  \w     24.00 131.00   0.50    0.50    --   95.70 -82.00  60.00  214
;
_diffrn_measurement_device 'four-circle diffractometer'
_diffrn_measurement_device_type 'XtaLAB AFC12 (RINC): Kappa single'
_diffrn_measurement_method '\w scans'
_diffrn_orient_matrix_type 'CrysAlisPro convention (1999,Acta A55,543-557)'
_diffrn_orient_matrix_UB_11 -0.0594176000
_diffrn_orient_matrix_UB_12 0.0362272000
_diffrn_orient_matrix_UB_13 0.0602321000
_diffrn_orient_matrix_UB_21 0.0041958000
_diffrn_orient_matrix_UB_22 -0.0957836000
_diffrn_orient_matrix_UB_23 0.1226911000
_diffrn_orient_matrix_UB_31 0.0285549000
_diffrn_orient_matrix_UB_32 0.0893107000
_diffrn_orient_matrix_UB_33 0.1074692000
_diffrn_radiation_monochromator mirror
_diffrn_radiation_probe x-ray
_diffrn_radiation_type CuK\a
_diffrn_radiation_wavelength 1.54184
_diffrn_reflns_av_R_equivalents 0.0567
_diffrn_reflns_av_unetI/netI 0.0476
_diffrn_reflns_Laue_measured_fraction_full 0.999
_diffrn_reflns_Laue_measured_fraction_max 0.973
_diffrn_reflns_limit_h_max 28
_diffrn_reflns_limit_h_min -19
_diffrn_reflns_limit_k_max 13
_diffrn_reflns_limit_k_min -14
_diffrn_reflns_limit_l_max 10
_diffrn_reflns_limit_l_min -9
_diffrn_reflns_number 6408
_diffrn_reflns_point_group_measured_fraction_full 0.999
_diffrn_reflns_point_group_measured_fraction_max 0.973
_diffrn_reflns_theta_full 67.684
_diffrn_reflns_theta_max 72.645
_diffrn_reflns_theta_min 3.792
_diffrn_source 'Rotating-anode X-ray tube (dual wavelength)'
_diffrn_source_type 'Rigaku (Cu) X-ray DW Source'
_exptl_absorpt_coefficient_mu 14.511
_exptl_absorpt_correction_T_max 1.00000
_exptl_absorpt_correction_T_min 0.12679
_exptl_absorpt_correction_type multi-scan
_exptl_absorpt_process_details
;
CrysAlisPro 1.171.41.104a (Rigaku Oxford Diffraction, 2021)
Empirical absorption correction using spherical harmonics,
implemented in SCALE3 ABSPACK scaling algorithm.
;
_exptl_crystal_colour colourless
_exptl_crystal_colour_primary colourless
_exptl_crystal_density_diffrn 2.202
_exptl_crystal_description block
_exptl_crystal_F_000 1464
_exptl_crystal_size_max 0.35
_exptl_crystal_size_mid 0.18
_exptl_crystal_size_min 0.05
_refine_diff_density_max 2.398
_refine_diff_density_min -1.554
_refine_diff_density_rms 0.264
_refine_ls_extinction_method none
_refine_ls_goodness_of_fit_ref 1.095
_refine_ls_hydrogen_treatment constr
_refine_ls_matrix_type full
_refine_ls_number_parameters 114
_refine_ls_number_reflns 2257
_refine_ls_number_restraints 0
_refine_ls_restrained_S_all 1.095
_refine_ls_R_factor_all 0.0579
_refine_ls_R_factor_gt 0.0552
_refine_ls_shift/su_max 0.001
_refine_ls_shift/su_mean 0.000
_refine_ls_structure_factor_coef Fsqd
_refine_ls_weighting_details 'w=1/[\s^2^(Fo^2^)+(0.1145P)^2^+2.4789P] where P=(Fo^2^+2Fc^2^)/3'
_refine_ls_weighting_scheme calc
_refine_ls_wR_factor_gt 0.1559
_refine_ls_wR_factor_ref 0.1598
_reflns_Friedel_coverage 0.000
_reflns_number_gt 2070
_reflns_number_total 2257
_reflns_threshold_expression 'I > 2\s(I)'
_cod_data_source_file d1ce01654g2.cif
_cod_data_source_block CD2Cl2_148K
_cod_original_formula_sum 'C7.50 H9 Br3 Cl N'
_cod_database_code 7244237
_shelx_shelxl_version_number 2017/1
_chemical_oxdiff_formula CHNBrCl
_shelx_space_group_comment
;
The symmetry employed for this shelxl refinement is uniquely defined
by the following loop, which should always be used as a source of
symmetry information in preference to the above space-group names.
They are only intended as comments.
;
_shelx_estimated_absorpt_t_max 0.531
_shelx_estimated_absorpt_t_min 0.080
_diffrn_oxdiff_digest_frames
;
014f11c1e00b89ddf9dbccb0f8449de42c000310d72
;
_reflns_odcompleteness_completeness 99.92
_reflns_odcompleteness_iscentric 1
_reflns_odcompleteness_theta 66.97
_olex2_refinement_description
;
1. Fixed Uiso
 At 1.2 times of:
  All C(H) groups, All C(H,H) groups, All N(H) groups
2. Others
 Fixed Sof: H1GA(0.5) H1GB(0.5)
3.a Secondary CH2 refined with riding coordinates:
 C1(H1A,H1B), C7(H7A,H7B), C1G(H1GA,H1GB)
3.b Aromatic/amide H refined with riding coordinates:
 N1(H1), C3(H3), C6(H6), C4(H4)
;
_olex2_submission_special_instructions 'No special instructions were received'
_oxdiff_exptl_absorpt_empirical_details
;
Empirical correction (ABSPACK) includes:
- Absorption correction using spherical harmonics
- Frame scaling
;
_oxdiff_exptl_absorpt_empirical_full_max 4.107
_oxdiff_exptl_absorpt_empirical_full_min 0.337

loop_
_space_group_symop_operation_xyz
'x, y, z'
'-x+1/2, -y+1/2, z'
'-x, y+1/2, -z+1/2'
'x+1/2, -y, -z+1/2'
'-x, -y, -z'
'x-1/2, y-1/2, -z'
'x, -y-1/2, z-1/2'
'-x-1/2, y, z-1/2'

loop_
_atom_site_label
_atom_site_type_symbol
_atom_site_fract_x
_atom_site_fract_y
_atom_site_fract_z
_atom_site_U_iso_or_equiv
_atom_site_adp_type
_atom_site_occupancy
_atom_site_site_symmetry_order
_atom_site_calc_flag
_atom_site_refinement_flags_posn
_atom_site_refinement_flags_adp
_atom_site_refinement_flags_occupancy
_atom_site_disorder_assembly
_atom_site_disorder_group
Br3 Br 0.40850(2) 0.63164(5) 0.63843(6) 0.0227(2) Uani 1 1 d . . . . .
Br1 Br 0.44818(2) 0.17006(5) 0.10541(6) 0.0247(2) Uani 1 1 d . . . . .
Br2 Br 0.23859(2) 0.57504(6) 0.03944(7) 0.0350(3) Uani 1 1 d . . . . .
Cl1G Cl 0.31239(7) 0.2475(2) 0.2794(2) 0.0592(5) Uani 1 1 d . . . . .
N1 N 0.40938(18) 0.5438(4) 0.2962(5) 0.0237(9) Uani 1 1 d . . . . .
H1 H 0.412855 0.569449 0.389425 0.028 Uiso 1 1 calc R . . . .
C2 C 0.4414(2) 0.4182(4) 0.1010(6) 0.0188(10) Uani 1 1 d . . . . .
C3 C 0.4463(2) 0.4614(5) 0.2462(6) 0.0250(11) Uani 1 1 d . . . . .
H3 H 0.475823 0.432989 0.310633 0.030 Uiso 1 1 calc R . . . .
C6 C 0.3983(2) 0.4647(4) 0.0090(6) 0.0199(10) Uani 1 1 d . . . . .
H6 H 0.394600 0.437465 -0.091866 0.024 Uiso 1 1 calc R . . . .
C5 C 0.3608(2) 0.5505(4) 0.0630(6) 0.0206(10) Uani 1 1 d . . . . .
C1 C 0.4810(2) 0.3244(4) 0.0482(7) 0.0247(11) Uani 1 1 d . . . . .
H1A H 0.519163 0.334509 0.095378 0.030 Uiso 1 1 calc R . . . .
H1B H 0.485579 0.328918 -0.062618 0.030 Uiso 1 1 calc R . . . .
C4 C 0.3677(2) 0.5882(4) 0.2103(6) 0.0251(11) Uani 1 1 d . . . . .
H4 H 0.342589 0.646161 0.250523 0.030 Uiso 1 1 calc R . . . .
C7 C 0.3159(2) 0.6059(5) -0.0363(7) 0.0304(12) Uani 1 1 d . . . . .
H7A H 0.319460 0.574021 -0.139796 0.036 Uiso 1 1 calc R . . . .
H7B H 0.322308 0.692149 -0.040960 0.036 Uiso 1 1 calc R . . . .
C1G C 0.250000 0.250000 0.3917(11) 0.048(2) Uani 1 2 d S T P . .
H1GA H 0.250664 0.320648 0.457331 0.058 Uiso 0.5 1 calc R . . . .
H1GB H 0.249337 0.179352 0.457331 0.058 Uiso 0.5 1 calc R . . . .

loop_
_atom_site_aniso_label
_atom_site_aniso_U_11
_atom_site_aniso_U_22
_atom_site_aniso_U_33
_atom_site_aniso_U_23
_atom_site_aniso_U_13
_atom_site_aniso_U_12
Br3 0.0169(4) 0.0316(4) 0.0195(4) -0.0039(2) 0.00059(19) 0.00228(19)
Br1 0.0243(4) 0.0250(4) 0.0249(4) -0.0003(2) 0.0041(2) 0.0015(2)
Br2 0.0166(4) 0.0550(5) 0.0335(4) 0.0061(3) 0.0012(2) 0.0029(2)
Cl1G 0.0274(7) 0.0884(13) 0.0619(12) 0.0147(11) 0.0003(7) 0.0091(8)
N1 0.022(2) 0.029(2) 0.020(2) -0.0028(19) 0.0013(17) -0.0021(16)
C2 0.016(2) 0.019(2) 0.021(3) 0.0013(19) 0.0040(19) -0.0033(18)
C3 0.019(2) 0.034(3) 0.022(2) 0.000(2) -0.0042(19) -0.002(2)
C6 0.012(2) 0.028(2) 0.019(2) 0.000(2) -0.0021(19) -0.0018(19)
C5 0.013(2) 0.026(2) 0.023(2) 0.005(2) 0.0012(19) -0.0025(19)
C1 0.018(2) 0.030(3) 0.027(3) 0.002(2) 0.003(2) 0.001(2)
C4 0.022(2) 0.023(2) 0.030(3) 0.000(2) 0.008(2) -0.0006(19)
C7 0.020(3) 0.040(3) 0.032(3) 0.013(2) 0.004(2) 0.009(2)
C1G 0.047(6) 0.062(6) 0.035(5) 0.000 0.000 -0.005(5)

loop_
_atom_type_symbol
_atom_type_description
_atom_type_scat_dispersion_real
_atom_type_scat_dispersion_imag
_atom_type_scat_source
C C 0.0181 0.0091 'International Tables Vol C Tables 4.2.6.8 and 6.1.1.4'
H H 0.0000 0.0000 'International Tables Vol C Tables 4.2.6.8 and 6.1.1.4'
Br Br -0.6763 1.2805 'International Tables Vol C Tables 4.2.6.8 and 6.1.1.4'
Cl Cl 0.3639 0.7018 'International Tables Vol C Tables 4.2.6.8 and 6.1.1.4'
N N 0.0311 0.0180 'International Tables Vol C Tables 4.2.6.8 and 6.1.1.4'

loop_
_geom_angle_atom_site_label_1
_geom_angle_atom_site_label_2
_geom_angle_atom_site_label_3
_geom_angle
_geom_angle_site_symmetry_1
_geom_angle_site_symmetry_3
_geom_angle_publ_flag
C4 N1 C3 122.7(5) . . ?
C3 C2 C6 118.1(5) . . ?
C3 C2 C1 119.7(5) . . ?
C6 C2 C1 122.2(5) . . ?
N1 C3 C2 119.9(5) . . ?
C5 C6 C2 120.9(5) . . ?
C6 C5 C7 121.8(5) . . ?
C4 C5 C6 117.8(5) . . ?
C4 C5 C7 120.3(5) . . ?
C2 C1 Br1 108.2(3) . . ?
N1 C4 C5 120.5(5) . . ?
C5 C7 Br2 111.5(4) . . ?
Cl1G C1G Cl1G 111.3(6) . 2 ?

loop_
_geom_bond_atom_site_label_1
_geom_bond_atom_site_label_2
_geom_bond_distance
_geom_bond_site_symmetry_2
_geom_bond_publ_flag
Br1 C1 1.975(5) . ?
Br2 C7 1.954(6) . ?
Cl1G C1G 1.763(6) . ?
N1 C3 1.346(7) . ?
N1 C4 1.333(7) . ?
C2 C3 1.382(8) . ?
C2 C6 1.397(7) . ?
C2 C1 1.484(7) . ?
C6 C5 1.393(7) . ?
C5 C4 1.383(8) . ?
C5 C7 1.505(7) . ?
